data_7119467
loop_
_publ_author_name
'Hu, Fei-Long'
'Wang, Hui-Fang'
'Guo, Dong'
'Zhang, Hui'
'Lang, Jian-Ping'
'Beves, Jonathon E.'

_publ_section_title
;
 Controlled formation of chiral networks and their reversible chiroptical
 switching behaviour by UV/microwave irradiation
;
_journal_issue 51
_journal_name_full 'Chemical Communications'
_journal_page_first 7990
_journal_page_last 7993
_journal_paper_doi 10.1039/c6cc03256g
_journal_volume 52
_journal_year 2016
_chemical_formula_sum 'C36 H26 Cd N2 O4'
_chemical_formula_weight 662.99
_space_group_IT_number 92
_symmetry_cell_setting tetragonal
_symmetry_space_group_name_Hall 'P 4abw 2nw'
_symmetry_space_group_name_H-M 'P 41 21 2'
_atom_sites_solution_hydrogens geom
_atom_sites_solution_primary direct
_atom_sites_solution_secondary difmap
_audit_creation_method SHELXL-97
_audit_update_record
;
2015-10-05 deposited with the CCDC.
2016-05-27 downloaded from the CCDC.
;
_cell_angle_alpha 90.00
_cell_angle_beta 90.00
_cell_angle_gamma 90.00
_cell_formula_units_Z 8
_cell_length_a 14.4458(4)
_cell_length_b 14.4458(4)
_cell_length_c 29.3447(13)
_cell_measurement_reflns_used 1670
_cell_measurement_temperature 293(2)
_cell_measurement_theta_max 48.1700
_cell_measurement_theta_min 4.2700
_cell_volume 6123.7(4)
_computing_cell_refinement 'Bruker SMART'
_computing_data_collection 'Bruker SMART'
_computing_data_reduction 'Bruker SHELXTL'
_computing_molecular_graphics 'Bruker SHELXTL'
_computing_publication_material 'Bruker SHELXTL'
_computing_structure_refinement 'SHELXL-97 (Sheldrick, 1997)'
_computing_structure_solution 'SHELXS-97 (Sheldrick, 1990)'
_diffrn_ambient_temperature 293(2)
_diffrn_measured_fraction_theta_full 0.985
_diffrn_measured_fraction_theta_max 0.986
_diffrn_measurement_device_type 'CCD area detector'
_diffrn_measurement_method 'phi and omega scans'
_diffrn_radiation_monochromator graphite
_diffrn_radiation_source 'fine-focus sealed tube'
_diffrn_radiation_type CuK\a
_diffrn_radiation_wavelength 1.54178
_diffrn_reflns_av_R_equivalents 0.0878
_diffrn_reflns_av_sigmaI/netI 0.1222
_diffrn_reflns_limit_h_max 17
_diffrn_reflns_limit_h_min -12
_diffrn_reflns_limit_k_max 16
_diffrn_reflns_limit_k_min -14
_diffrn_reflns_limit_l_max 35
_diffrn_reflns_limit_l_min -21
_diffrn_reflns_number 13673
_diffrn_reflns_theta_full 73.52
_diffrn_reflns_theta_max 73.52
_diffrn_reflns_theta_min 3.41
_exptl_absorpt_coefficient_mu 6.051
_exptl_absorpt_correction_T_max 0.3774
_exptl_absorpt_correction_T_min 0.3495
_exptl_absorpt_correction_type multi-scan
_exptl_absorpt_process_details sadabs
_exptl_crystal_colour yellow
_exptl_crystal_density_diffrn 1.438
_exptl_crystal_density_method 'not measured'
_exptl_crystal_description block
_exptl_crystal_F_000 2688
_exptl_crystal_size_max 0.22
_exptl_crystal_size_mid 0.21
_exptl_crystal_size_min 0.20
_refine_diff_density_max 0.607
_refine_diff_density_min -0.686
_refine_diff_density_rms 0.076
_refine_ls_abs_structure_details 'Flack H D (1983), Acta Cryst. A39, 876-881'
_refine_ls_abs_structure_Flack -0.022(17)
_refine_ls_extinction_method none
_refine_ls_goodness_of_fit_ref 1.026
_refine_ls_hydrogen_treatment constr
_refine_ls_matrix_type full
_refine_ls_number_parameters 395
_refine_ls_number_reflns 6004
_refine_ls_number_restraints 4
_refine_ls_restrained_S_all 1.042
_refine_ls_R_factor_all 0.1500
_refine_ls_R_factor_gt 0.0690
_refine_ls_shift/su_max 0.001
_refine_ls_shift/su_mean 0.000
_refine_ls_structure_factor_coef Fsqd
_refine_ls_weighting_details 'calc w=1/[\s^2^(Fo^2^)+(0.0444P)^2^+0.0000P] where P=(Fo^2^+2Fc^2^)/3'
_refine_ls_weighting_scheme calc
_refine_ls_wR_factor_gt 0.1267
_refine_ls_wR_factor_ref 0.1765
_reflns_number_gt 2801
_reflns_number_total 6004
_reflns_threshold_expression >2sigma(I)
_cod_data_source_file c6cc03256g2.cif
_cod_data_source_block 1414981
_cod_original_sg_symbol_H-M P4(1)2(1)2
_cod_database_code 7119467

loop_
_symmetry_equiv_pos_as_xyz
'x, y, z'
'-x, -y, z+1/2'
'-y+1/2, x+1/2, z+1/4'
'y+1/2, -x+1/2, z+3/4'
'-x+1/2, y+1/2, -z+1/4'
'x+1/2, -y+1/2, -z+3/4'
'y, x, -z'
'-y, -x, -z+1/2'

loop_
_atom_site_label
_atom_site_type_symbol
_atom_site_fract_x
_atom_site_fract_y
_atom_site_fract_z
_atom_site_U_iso_or_equiv
_atom_site_adp_type
_atom_site_occupancy
_atom_site_symmetry_multiplicity
_atom_site_calc_flag
_atom_site_refinement_flags
_atom_site_disorder_assembly
_atom_site_disorder_group
Cd1 Cd 0.17874(7) 0.07973(7) 0.05553(2) 0.0735(3) Uani 1 1 d . . .
N1 N 0.0600(8) -0.0249(8) 0.0620(3) 0.076(3) Uani 1 1 d . . .
N2 N 0.2872(7) 0.1970(7) 0.0544(3) 0.070(2) Uani 1 1 d . A .
O1 O 0.1686(8) 0.1382(9) 0.1414(3) 0.124(4) Uani 1 1 d . . .
O2 O 0.2617(8) 0.0286(7) 0.1165(3) 0.117(4) Uani 1 1 d . . .
O3 O 0.2737(7) -0.0292(6) 0.0130(2) 0.099(3) Uani 1 1 d . . .
O4 O 0.0693(6) 0.1869(6) 0.0278(2) 0.078(2) Uani 1 1 d . . .
C1 C 0.2639(13) 0.2874(11) 0.0622(5) 0.115(6) Uani 1 1 d . . .
H1 H 0.2022 0.3032 0.0670 0.138 Uiso 1 1 calc R . .
C2 C 0.3304(15) 0.3550(12) 0.0632(6) 0.122(6) Uani 1 1 d . A .
H2 H 0.3136 0.4159 0.0694 0.146 Uiso 1 1 calc R . .
C3 C 0.4176(17) 0.3348(16) 0.0553(7) 0.138(7) Uani 1 1 d . . .
C4 C 0.4394(12) 0.2465(17) 0.0485(8) 0.172(10) Uani 1 1 d . A .
H4 H 0.5012 0.2302 0.0445 0.206 Uiso 1 1 calc R . .
C5 C 0.3722(10) 0.1782(13) 0.0472(5) 0.116(5) Uani 1 1 d . . .
H5 H 0.3894 0.1175 0.0409 0.140 Uiso 1 1 calc R A .
C6 C 0.514(5) 0.387(3) 0.052(3) 0.159(14) Uani 0.48(3) 1 d PD A 1
H6 H 0.5724 0.3591 0.0521 0.191 Uiso 0.48(3) 1 calc PR A 1
C7 C 0.499(6) 0.473(3) 0.049(3) 0.26(3) Uani 0.48(3) 1 d PD A 1
H7 H 0.4426 0.5047 0.0471 0.315 Uiso 0.48(3) 1 calc PR A 1
C6' C 0.476(4) 0.431(4) 0.066(2) 0.159(14) Uani 0.52(3) 1 d P A 2
H6' H 0.4566 0.4790 0.0847 0.191 Uiso 0.52(3) 1 calc PR A 2
C7' C 0.551(5) 0.430(4) 0.045(3) 0.26(3) Uani 0.52(3) 1 d P A 2
H7' H 0.5702 0.3799 0.0271 0.315 Uiso 0.52(3) 1 calc PR A 2
C8 C 0.6096(15) 0.5170(14) 0.0506(9) 0.139(8) Uani 1 1 d . . .
C9 C 0.5972(15) 0.5928(17) 0.0790(7) 0.152(8) Uani 1 1 d . A .
H9 H 0.5420 0.6002 0.0949 0.182 Uiso 1 1 calc R . .
C10 C 0.6694(14) 0.6593(13) 0.0837(7) 0.146(7) Uani 1 1 d . . .
H10 H 0.6628 0.7101 0.1029 0.175 Uiso 1 1 calc R A .
C11 C 0.7481(12) 0.6462(15) 0.0593(7) 0.134(7) Uani 1 1 d . . .
C12 C 0.7607(14) 0.5693(14) 0.0302(7) 0.156(8) Uani 1 1 d . . .
H12 H 0.8152 0.5619 0.0138 0.188 Uiso 1 1 calc R A .
C13 C 0.6896(17) 0.5051(15) 0.0267(8) 0.177(10) Uani 1 1 d . A .
H13 H 0.6966 0.4537 0.0080 0.212 Uiso 1 1 calc R . .
C14 C -0.1583(16) -0.2928(12) 0.0600(7) 0.164(10) Uani 1 1 d D . .
H14 H -0.1004 -0.3165 0.0525 0.197 Uiso 1 1 calc R . .
C15 C -0.1707(15) -0.2140(13) 0.0711(9) 0.220(12) Uani 1 1 d D . .
H15 H -0.2266 -0.1878 0.0801 0.264 Uiso 1 1 calc R . .
C16 C -0.0708(18) -0.1614(18) 0.0673(7) 0.157(9) Uani 1 1 d . . .
C17 C -0.0957(12) -0.0678(13) 0.0653(7) 0.154(8) Uani 1 1 d D . .
H17 H -0.1577 -0.0509 0.0668 0.185 Uiso 1 1 calc R . .
C18 C -0.0282(12) -0.0005(13) 0.0609(6) 0.124(6) Uani 1 1 d . . .
H18 H -0.0446 0.0613 0.0573 0.148 Uiso 1 1 calc R . .
C19 C 0.0859(14) -0.1151(12) 0.0648(5) 0.118(6) Uani 1 1 d . . .
H19 H 0.1483 -0.1308 0.0647 0.142 Uiso 1 1 calc R . .
C20 C 0.0169(13) -0.1856(17) 0.0679(7) 0.140(8) Uani 1 1 d D . .
H20 H 0.0338 -0.2476 0.0704 0.168 Uiso 1 1 calc R . .
C21 C 0.0062(10) 0.2479(9) 0.0238(4) 0.075(3) Uani 1 1 d . . .
C22 C 0.0295(10) 0.2881(10) 0.1073(3) 0.103(5) Uani 1 1 d . . .
H22 H 0.0773 0.2450 0.1083 0.123 Uiso 1 1 calc R . .
C23 C -0.0225(8) 0.2970(9) 0.0679(4) 0.077(4) Uani 1 1 d . . .
C24 C -0.0934(11) 0.3612(9) 0.0669(4) 0.095(4) Uani 1 1 d . . .
H24 H -0.1292 0.3668 0.0407 0.115 Uiso 1 1 calc R . .
C25 C 0.5804(11) 0.1133(10) 0.3946(4) 0.100(5) Uani 1 1 d . . .
H25 H 0.5362 0.1600 0.3957 0.120 Uiso 1 1 calc R . .
C26 C 0.5929(11) 0.0604(13) 0.3564(4) 0.121(7) Uani 1 1 d . . .
C27 C 0.6579(11) -0.0117(13) 0.3544(4) 0.125(6) Uani 1 1 d . . .
H27 H 0.6647 -0.0469 0.3281 0.150 Uiso 1 1 calc R . .
C28 C 0.5356(11) 0.0640(13) 0.3133(5) 0.112(6) Uani 1 1 d . . .
H28 H 0.5497 0.0211 0.2908 0.135 Uiso 1 1 calc R . .
C29 C 0.4698(12) 0.1203(12) 0.3049(5) 0.118(6) Uani 1 1 d . . .
H29 H 0.4556 0.1660 0.3261 0.141 Uiso 1 1 calc R . .
C30 C 0.4153(11) 0.1145(10) 0.2621(4) 0.095(5) Uani 1 1 d . . .
C31 C 0.3360(12) 0.1722(12) 0.2578(4) 0.110(5) Uani 1 1 d . . .
H31 H 0.3221 0.2143 0.2808 0.132 Uiso 1 1 calc R . .
C32 C 0.2796(10) 0.1665(11) 0.2202(4) 0.098(4) Uani 1 1 d . . .
H32 H 0.2293 0.2063 0.2172 0.118 Uiso 1 1 calc R . .
C33 C 0.2979(11) 0.1018(10) 0.1871(4) 0.092(4) Uani 1 1 d . . .
C34 C 0.3771(11) 0.0439(11) 0.1892(4) 0.111(5) Uani 1 1 d . . .
H34 H 0.3912 0.0030 0.1657 0.133 Uiso 1 1 calc R . .
C35 C 0.4310(12) 0.0508(12) 0.2265(4) 0.121(6) Uani 1 1 d . . .
H35 H 0.4815 0.0112 0.2290 0.145 Uiso 1 1 calc R . .
C36 C 0.2368(12) 0.0882(12) 0.1453(5) 0.098(5) Uani 1 1 d . . .

loop_
_atom_site_aniso_label
_atom_site_aniso_U_11
_atom_site_aniso_U_22
_atom_site_aniso_U_33
_atom_site_aniso_U_23
_atom_site_aniso_U_13
_atom_site_aniso_U_12
Cd1 0.0807(7) 0.0790(7) 0.0607(4) -0.0037(4) 0.0063(5) -0.0137(6)
N1 0.082(9) 0.070(8) 0.077(6) 0.000(6) 0.003(6) -0.024(6)
N2 0.065(7) 0.070(7) 0.076(5) 0.004(6) 0.002(6) -0.008(6)
O1 0.105(9) 0.178(13) 0.091(6) 0.035(7) -0.009(6) -0.007(9)
O2 0.154(11) 0.091(8) 0.107(6) 0.023(6) -0.031(7) -0.033(7)
O3 0.115(8) 0.106(7) 0.076(5) -0.008(5) 0.015(5) 0.024(6)
O4 0.083(6) 0.074(6) 0.076(4) -0.007(5) 0.010(5) 0.001(5)
C1 0.128(15) 0.081(12) 0.136(12) -0.003(10) 0.019(12) -0.023(11)
C2 0.150(17) 0.100(13) 0.116(11) -0.014(10) 0.003(15) -0.029(15)
C3 0.132(18) 0.122(17) 0.160(15) 0.007(16) -0.004(17) -0.067(17)
C4 0.064(12) 0.17(2) 0.28(3) -0.02(2) 0.009(15) -0.031(14)
C5 0.059(9) 0.129(14) 0.161(14) 0.009(13) 0.005(10) 0.006(11)
C6 0.12(4) 0.12(4) 0.23(4) -0.02(3) 0.05(3) -0.02(3)
C7 0.24(7) 0.11(4) 0.43(6) -0.10(5) 0.22(5) -0.06(4)
C6' 0.12(4) 0.12(4) 0.23(4) -0.02(3) 0.05(3) -0.02(3)
C7' 0.24(7) 0.11(4) 0.43(6) -0.10(5) 0.22(5) -0.06(4)
C8 0.107(17) 0.095(15) 0.22(2) 0.044(16) -0.055(17) -0.030(13)
C9 0.123(18) 0.143(19) 0.19(2) 0.045(17) 0.020(16) -0.017(17)
C10 0.123(16) 0.122(16) 0.193(18) 0.016(14) 0.007(15) -0.064(15)
C11 0.084(12) 0.16(2) 0.160(15) 0.022(14) -0.006(12) -0.076(13)
C12 0.151(19) 0.109(15) 0.21(2) 0.007(15) -0.029(16) -0.062(15)
C13 0.137(19) 0.130(18) 0.26(3) -0.039(17) -0.03(2) -0.049(17)
C14 0.20(2) 0.091(14) 0.199(19) -0.001(16) 0.006(18) -0.063(16)
C15 0.23(3) 0.15(2) 0.28(3) -0.01(2) 0.04(3) -0.05(3)
C16 0.19(3) 0.13(2) 0.144(14) -0.013(15) 0.02(2) -0.07(2)
C17 0.080(12) 0.136(17) 0.25(2) 0.018(18) 0.021(14) -0.043(13)
C18 0.091(13) 0.138(16) 0.141(13) 0.031(13) 0.009(12) -0.047(13)
C19 0.152(16) 0.099(12) 0.103(10) 0.000(9) 0.019(11) -0.052(13)
C20 0.140(17) 0.121(17) 0.158(16) 0.006(13) 0.014(16) -0.053(17)
C21 0.086(11) 0.067(10) 0.072(7) -0.001(7) 0.007(7) -0.027(7)
C22 0.144(14) 0.104(12) 0.061(6) -0.015(7) -0.011(8) 0.021(10)
C23 0.056(8) 0.087(11) 0.087(8) -0.005(7) 0.016(6) 0.014(7)
C24 0.114(13) 0.090(11) 0.082(8) -0.013(8) -0.003(9) -0.006(10)
C25 0.105(11) 0.104(12) 0.091(8) 0.008(8) 0.001(9) 0.033(10)
C26 0.107(12) 0.171(18) 0.086(9) 0.040(10) -0.010(9) 0.064(13)
C27 0.114(14) 0.179(18) 0.081(9) 0.009(10) -0.013(9) 0.021(13)
C28 0.106(13) 0.142(17) 0.089(9) 0.003(11) 0.002(9) 0.027(12)
C29 0.125(15) 0.122(15) 0.106(11) 0.033(10) 0.002(11) -0.018(12)
C30 0.107(11) 0.110(12) 0.068(7) 0.019(8) -0.022(8) 0.002(11)
C31 0.132(14) 0.116(12) 0.081(8) 0.021(9) -0.022(10) -0.013(13)
C32 0.086(10) 0.122(13) 0.086(8) 0.013(9) -0.010(8) -0.002(10)
C33 0.115(13) 0.094(11) 0.068(7) 0.017(7) -0.030(8) 0.002(10)
C34 0.148(15) 0.124(13) 0.060(7) 0.013(8) -0.002(9) 0.038(12)
C35 0.125(14) 0.147(16) 0.089(9) -0.001(10) -0.033(10) 0.037(12)
C36 0.108(14) 0.096(13) 0.089(10) 0.029(9) -0.001(10) -0.025(11)

loop_
_atom_type_symbol
_atom_type_description
_atom_type_scat_dispersion_real
_atom_type_scat_dispersion_imag
_atom_type_scat_source
C C 0.0181 0.0091 'International Tables Vol C Tables 4.2.6.8 and 6.1.1.4'
H H 0.0000 0.0000 'International Tables Vol C Tables 4.2.6.8 and 6.1.1.4'
N N 0.0311 0.0180 'International Tables Vol C Tables 4.2.6.8 and 6.1.1.4'
O O 0.0492 0.0322 'International Tables Vol C Tables 4.2.6.8 and 6.1.1.4'
Cd Cd 0.1185 4.6533 'International Tables Vol C Tables 4.2.6.8 and 6.1.1.4'

loop_
_geom_angle_atom_site_label_1
_geom_angle_atom_site_label_2
_geom_angle_atom_site_label_3
_geom_angle
_geom_angle_site_symmetry_1
_geom_angle_site_symmetry_3
O2 Cd1 N1 96.6(4) . .
O2 Cd1 N2 83.8(3) . .
N1 Cd1 N2 173.0(4) . .
O2 Cd1 O4 146.9(3) . .
N1 Cd1 O4 87.7(4) . .
N2 Cd1 O4 88.2(3) . .
O2 Cd1 O3 84.0(4) . .
N1 Cd1 O3 92.1(4) . .
N2 Cd1 O3 94.8(4) . .
O4 Cd1 O3 128.7(2) . .
O2 Cd1 O4 137.6(4) . 7
N1 Cd1 O4 94.4(3) . 7
N2 Cd1 O4 89.9(3) . 7
O4 Cd1 O4 74.2(3) . 7
O3 Cd1 O4 54.7(3) . 7
O2 Cd1 C21 110.4(4) . 7
N1 Cd1 C21 95.0(4) . 7
N2 Cd1 C21 91.4(4) . 7
O4 Cd1 C21 101.8(4) . 7
O3 Cd1 C21 27.1(3) . 7
O4 Cd1 C21 27.6(3) 7 7
C18 N1 C19 121.5(14) . .
C18 N1 Cd1 122.9(11) . .
C19 N1 Cd1 115.5(12) . .
C5 N2 C1 117.9(14) . .
C5 N2 Cd1 120.0(12) . .
C1 N2 Cd1 122.1(10) . .
C36 O2 Cd1 98.9(10) . .
C21 O3 Cd1 90.6(8) 7 .
C21 O4 Cd1 165.0(7) . .
C21 O4 Cd1 89.2(6) . 7
Cd1 O4 Cd1 105.8(3) . 7
N2 C1 C2 120.7(17) . .
C3 C2 C1 120.7(19) . .
C2 C3 C4 117.9(19) . .
C2 C3 C6 138(3) . .
C4 C3 C6 104(3) . .
C2 C3 C6' 106(3) . .
C4 C3 C6' 135(3) . .
C6 C3 C6' 33.3(19) . .
C3 C4 C5 121.5(19) . .
N2 C5 C4 121.3(18) . .
C7 C6 C3 108(6) . .
C6 C7 C8 101(6) . .
C7' C6' C3 110(6) . .
C6' C7' C8 114(6) . .
C13 C8 C9 121(2) . .
C13 C8 C7' 108(3) . .
C9 C8 C7' 130(3) . .
C13 C8 C7 137(3) . .
C9 C8 C7 101(3) . .
C7' C8 C7 35(3) . .
C8 C9 C10 120(2) . .
C11 C10 C9 118(2) . .
C10 C11 C12 122.4(16) . .
C10 C11 C14 128(2) . 1_665
C12 C11 C14 109.2(18) . 1_665
C13 C12 C11 118(2) . .
C8 C13 C12 120(2) . .
C15 C14 C11 113(2) . 1_445
C14 C15 C16 107(2) . .
C20 C16 C17 120(2) . .
C20 C16 C15 137(2) . .
C17 C16 C15 103.0(19) . .
C18 C17 C16 120(2) . .
N1 C18 C17 119.3(18) . .
N1 C19 C20 120(2) . .
C16 C20 C19 119(3) . .
O3 C21 O4 125.2(11) 7 .
O3 C21 C23 118.7(12) 7 .
O4 C21 C23 115.9(10) . .
O3 C21 Cd1 62.3(6) 7 7
O4 C21 Cd1 63.1(6) . 7
C23 C21 Cd1 171.2(9) . 7
C23 C22 C27 121.4(14) . 8_565
C24 C23 C22 118.8(12) . .
C24 C23 C21 119.6(11) . .
C22 C23 C21 121.0(11) . .
C23 C24 C25 121.7(12) . 8_565
C26 C25 C24 117.1(13) . 8_655
C25 C26 C27 122.3(13) . .
C25 C26 C28 126.4(14) . .
C27 C26 C28 111.0(15) . .
C22 C27 C26 118.7(14) 8_655 .
C29 C28 C26 126.3(17) . .
C28 C29 C30 121.5(18) . .
C35 C30 C31 116.5(13) . .
C35 C30 C29 125.3(15) . .
C31 C30 C29 118.0(14) . .
C32 C31 C30 121.0(16) . .
C31 C32 C33 119.6(15) . .
C32 C33 C34 121.8(13) . .
C32 C33 C36 123.1(15) . .
C34 C33 C36 115.2(15) . .
C35 C34 C33 117.2(14) . .
C34 C35 C30 123.8(15) . .
O1 C36 O2 124.6(17) . .
O1 C36 C33 117.7(16) . .
O2 C36 C33 117.6(16) . .

loop_
_geom_bond_atom_site_label_1
_geom_bond_atom_site_label_2
_geom_bond_distance
_geom_bond_site_symmetry_2
Cd1 O2 2.277(9) .
Cd1 N1 2.295(10) .
Cd1 N2 2.308(9) .
Cd1 O4 2.357(9) .
Cd1 O3 2.432(8) .
Cd1 O4 2.451(6) 7
Cd1 C21 2.748(12) 7
N1 C18 1.322(19) .
N1 C19 1.357(18) .
N2 C5 1.275(15) .
N2 C1 1.369(17) .
O1 C36 1.227(17) .
O2 C36 1.261(17) .
O3 C21 1.252(13) 7
O4 C21 1.274(14) .
O4 Cd1 2.451(6) 7
C1 C2 1.370(19) .
C2 C3 1.31(2) .
C3 C4 1.33(3) .
C3 C6 1.59(7) .
C3 C6' 1.66(7) .
C4 C5 1.38(2) .
C6 C7 1.27(2) .
C7 C8 1.72(8) .
C6' C7' 1.25(7) .
C7' C8 1.52(6) .
C8 C13 1.36(3) .
C8 C9 1.39(3) .
C9 C10 1.42(2) .
C10 C11 1.36(2) .
C11 C12 1.41(3) .
C11 C14 1.61(2) 1_665
C12 C13 1.39(2) .
C14 C15 1.197(16) .
C14 C11 1.61(2) 1_445
C15 C16 1.64(2) .
C16 C20 1.31(3) .
C16 C17 1.40(3) .
C17 C18 1.383(19) .
C19 C20 1.43(2) .
C21 O3 1.252(13) 7
C21 C23 1.531(15) .
C21 Cd1 2.748(12) 7
C22 C23 1.387(14) .
C22 C27 1.391(16) 8_565
C23 C24 1.382(16) .
C24 C25 1.438(15) 8_565
C25 C26 1.370(17) .
C25 C24 1.438(15) 8_655
C26 C27 1.404(19) .
C26 C28 1.511(18) .
C27 C22 1.391(16) 8_655
C28 C29 1.27(2) .
C29 C30 1.486(18) .
C30 C35 1.410(18) .
C30 C31 1.422(19) .
C31 C32 1.372(16) .
C32 C33 1.374(18) .
C33 C34 1.418(17) .
C33 C36 1.524(19) .
C34 C35 1.348(17) .
